data_7025777
loop_
_publ_author_name
'Waddell, Paul G.'
'Slawin, Alexandra M. Z.'
'Woollins, J. Derek'

_publ_section_title
;
 Correlating Pt-P bond lengths and Pt-P coupling constants.
;
_journal_issue 37
_journal_name_full 'Dalton transactions (Cambridge, England : 2003)'
_journal_page_first 8620
_journal_page_last 8625
_journal_paper_doi 10.1039/c003256e
_journal_volume 39
_journal_year 2010
_chemical_formula_moiety 'Pt I2 P2 C36 H32 O'
_chemical_formula_sum 'C36 H32 I2 O P2 Pt'
_chemical_formula_weight 991.49
_space_group_IT_number 2
_symmetry_cell_setting triclinic
_symmetry_Int_Tables_number 2
_symmetry_space_group_name_Hall '-P 1'
_symmetry_space_group_name_H-M 'P -1'
_atom_sites_solution_hydrogens geom
_atom_sites_solution_primary direct
_atom_sites_solution_secondary difmap
_audit_creation_date 2010-05-28
_audit_creation_method 'by CrystalStructure 4.0'
_cell_angle_alpha 86.757(6)
_cell_angle_beta 77.704(6)
_cell_angle_gamma 70.376(5)
_cell_formula_units_Z 2
_cell_length_a 9.8227(5)
_cell_length_b 10.4994(6)
_cell_length_c 17.7427(13)
_cell_measurement_reflns_used 15999
_cell_measurement_temperature 125
_cell_measurement_theta_max 27.53
_cell_measurement_theta_min 3.10
_cell_volume 1683.80(19)
_computing_cell_refinement PROCESS-AUTO
_computing_data_collection PROCESS-AUTO
_computing_data_reduction CrystalClear
_computing_molecular_graphics 'CrystalStructure 4.0'
_computing_publication_material 'CrystalStructure 4.0 (Rigaku, 2010)'
_computing_structure_refinement 'SHELXL97 (Sheldrick, 1997)'
_computing_structure_solution 'DIRDIF99-PATTY (Gould, et al., 1999)'
_diffrn_ambient_temperature 125
_diffrn_detector_area_resol_mean 6.849
_diffrn_measured_fraction_theta_full 0.998
_diffrn_measured_fraction_theta_max 0.997
_diffrn_measurement_device_type 'Rigaku Mercury275R CCD (SCX mini)'
_diffrn_measurement_method \w
_diffrn_radiation_type 'Mo K\a'
_diffrn_radiation_wavelength 0.71075
_diffrn_reflns_av_R_equivalents 0.0457
_diffrn_reflns_limit_h_max 12
_diffrn_reflns_limit_h_min -12
_diffrn_reflns_limit_k_max 13
_diffrn_reflns_limit_k_min -13
_diffrn_reflns_limit_l_max 23
_diffrn_reflns_limit_l_min -22
_diffrn_reflns_number 17776
_diffrn_reflns_theta_full 25.00
_diffrn_reflns_theta_max 27.48
_diffrn_standards_number 0
_exptl_absorpt_coefficient_mu 6.107
_exptl_absorpt_correction_type none
_exptl_crystal_colour Yellow
_exptl_crystal_density_diffrn 1.955
_exptl_crystal_density_method 'not measured'
_exptl_crystal_description Prism
_exptl_crystal_F_000 940.00
_exptl_crystal_size_max 0.16
_exptl_crystal_size_mid 0.09
_exptl_crystal_size_min 0.09
_refine_diff_density_max 2.020
_refine_diff_density_min -1.150
_refine_ls_extinction_method none
_refine_ls_goodness_of_fit_ref 1.077
_refine_ls_hydrogen_treatment constr
_refine_ls_number_parameters 389
_refine_ls_number_reflns 5893
_refine_ls_number_restraints 0
_refine_ls_R_factor_gt 0.0403
_refine_ls_shift/su_max 0.001
_refine_ls_structure_factor_coef Fsqd
_refine_ls_weighting_details 'w = 1/[\s^2^(Fo^2^)+(0.0361P)^2^+10.6294P] where P=(Fo^2^+2Fc^2^)/3'
_refine_ls_weighting_scheme calc
_refine_ls_wR_factor_ref 0.0922
_reflns_number_gt 4976
_reflns_number_total 7694
_reflns_threshold_expression F^2^>2.0\s(F^2^)
_cod_data_source_file c003256e.txt
_cod_data_source_block '_12'
_cod_original_cell_volume 1683.78(18)
_cod_original_formula_sum 'Pt I2 P2 C36 H32 O'
_cod_database_code 7025777

loop_
_symmetry_equiv_pos_site_id
_symmetry_equiv_pos_as_xyz
1 +X,+Y,+Z
2 -X,-Y,-Z

loop_
_atom_site_label
_atom_site_type_symbol
_atom_site_fract_x
_atom_site_fract_y
_atom_site_fract_z
_atom_site_U_iso_or_equiv
_atom_site_adp_type
_atom_site_occupancy
_atom_site_symmetry_multiplicity
_atom_site_calc_flag
_atom_site_refinement_flags
Pt(1) Pt 0.16515(3) 0.56653(3) 0.269522(17) 0.01336(10) Uani 1.00 2 d .
I(1) I 0.22060(6) 0.36713(5) 0.16904(3) 0.02253(14) Uani 1.00 2 d .
I(2) I 0.34830(6) 0.39125(5) 0.34595(3) 0.02522(15) Uani 1.00 2 d .
P(1) P 0.0362(2) 0.7018(2) 0.18439(12) 0.0150(4) Uani 1.00 2 d .
P(2) P 0.1092(2) 0.7267(2) 0.36298(12) 0.0150(4) Uani 1.00 2 d .
O(1) O 0.6246(8) 1.9016(6) 0.0297(4) 0.0198(16) Uiso 0.90 2 d P
O(2) O 0.367(4) 1.089(5) 0.011(2) 0.04(2) Uani 0.10 2 d P
C(1) C -0.0656(8) 0.8826(8) 0.2040(4) 0.0165(17) Uani 1.00 2 d .
C(2) C -0.2182(9) 0.9386(9) 0.2191(5) 0.0213(18) Uani 1.00 2 d .
C(3) C -0.2868(9) 1.0758(8) 0.2295(5) 0.028(2) Uani 1.00 2 d .
C(4) C -0.2060(10) 1.1618(9) 0.2270(5) 0.027(2) Uani 1.00 2 d .
C(5) C -0.0526(10) 1.1082(8) 0.2122(5) 0.028(2) Uani 1.00 2 d .
C(6) C 0.0161(9) 0.9694(8) 0.1998(5) 0.0201(18) Uani 1.00 2 d .
C(7) C 0.1574(8) 0.7170(8) 0.0936(4) 0.0165(17) Uani 1.00 2 d .
C(8) C 0.0966(9) 0.8032(9) 0.0371(5) 0.0238(19) Uani 1.00 2 d .
C(9) C 0.1840(10) 0.8260(9) -0.0306(5) 0.031(2) Uani 1.00 2 d .
C(10) C 0.3367(10) 0.7640(9) -0.0428(5) 0.028(2) Uani 1.00 2 d .
C(11) C 0.3985(9) 0.6806(8) 0.0128(5) 0.0212(18) Uani 1.00 2 d .
C(12) C 0.3099(9) 0.6563(8) 0.0808(5) 0.0170(17) Uani 1.00 2 d .
C(13) C -0.1014(9) 0.6354(8) 0.1620(5) 0.0186(17) Uani 1.00 2 d .
C(14) C -0.1072(9) 0.6088(9) 0.0879(5) 0.028(2) Uani 1.00 2 d .
C(15) C -0.2138(10) 0.5549(9) 0.0767(5) 0.030(2) Uani 1.00 2 d .
C(16) C -0.3151(10) 0.5310(9) 0.1371(5) 0.030(2) Uani 1.00 2 d .
C(17) C -0.3086(9) 0.5597(9) 0.2105(5) 0.0265(20) Uani 1.00 2 d .
C(18) C -0.2028(9) 0.6099(8) 0.2233(5) 0.0227(19) Uani 1.00 2 d .
C(19) C 0.1543(9) 0.6809(8) 0.4582(5) 0.0194(18) Uani 1.00 2 d .
C(20) C 0.0537(10) 0.6655(8) 0.5219(5) 0.0238(19) Uani 1.00 2 d .
C(21) C 0.0915(11) 0.6425(9) 0.5945(5) 0.030(2) Uani 1.00 2 d .
C(22) C 0.2331(11) 0.6289(9) 0.6014(5) 0.030(2) Uani 1.00 2 d .
C(23) C 0.3360(11) 0.6411(9) 0.5383(5) 0.033(2) Uani 1.00 2 d .
C(24) C 0.2981(10) 0.6651(9) 0.4667(5) 0.0268(20) Uani 1.00 2 d .
C(25) C 0.2038(9) 0.8478(8) 0.3348(5) 0.0186(18) Uani 1.00 2 d .
C(26) C 0.3142(9) 0.8238(9) 0.2700(5) 0.0263(20) Uani 1.00 2 d .
C(27) C 0.3853(10) 0.9186(11) 0.2467(6) 0.038(3) Uani 1.00 2 d .
C(28) C 0.3442(11) 1.0353(10) 0.2894(7) 0.045(3) Uani 1.00 2 d .
C(29) C 0.2408(11) 1.0557(9) 0.3553(7) 0.044(3) Uani 1.00 2 d .
C(30) C 0.1723(10) 0.9650(9) 0.3792(6) 0.032(2) Uani 1.00 2 d .
C(31) C -0.0904(9) 0.8107(8) 0.3880(4) 0.0204(18) Uani 1.00 2 d .
C(32) C -0.1629(10) 0.9479(9) 0.3927(5) 0.028(2) Uani 1.00 2 d .
C(33) C -0.3174(10) 0.9975(11) 0.4113(5) 0.037(3) Uani 1.00 2 d .
C(34) C -0.3976(10) 0.9109(12) 0.4230(5) 0.043(3) Uani 1.00 2 d .
C(35) C -0.3249(10) 0.7716(11) 0.4205(5) 0.038(3) Uani 1.00 2 d .
C(36) C -0.1714(9) 0.7217(9) 0.4024(5) 0.028(2) Uani 1.00 2 d .
H(2) H -0.2762 0.8813 0.2224 0.026 Uiso 1.00 2 calc R
H(3) H -0.3915 1.1122 0.2385 0.034 Uiso 1.00 2 calc R
H(4) H -0.2545 1.2563 0.2352 0.032 Uiso 1.00 2 calc R
H(5) H 0.0048 1.1657 0.2105 0.033 Uiso 1.00 2 calc R
H(6) H 0.1209 0.9332 0.1882 0.024 Uiso 1.00 2 calc R
H(8) H -0.0073 0.8469 0.0457 0.029 Uiso 1.00 2 calc R
H(9) H 0.1405 0.8835 -0.0685 0.037 Uiso 1.00 2 calc R
H(10) H 0.3980 0.7791 -0.0891 0.033 Uiso 1.00 2 calc R
H(11) H 0.5027 0.6393 0.0047 0.025 Uiso 1.00 2 calc R
H(12) H 0.3538 0.5982 0.1184 0.020 Uiso 1.00 2 calc R
H(14) H -0.0399 0.6267 0.0451 0.033 Uiso 1.00 2 calc R
H(15) H -0.2163 0.5341 0.0257 0.036 Uiso 1.00 2 calc R
H(16) H -0.3877 0.4955 0.1283 0.036 Uiso 1.00 2 calc R
H(17) H -0.3783 0.5448 0.2531 0.032 Uiso 1.00 2 calc R
H(18) H -0.1989 0.6273 0.2747 0.027 Uiso 1.00 2 calc R
H(19) H -0.3674 1.0923 0.4158 0.045 Uiso 1.00 2 calc R
H(20) H -0.0422 0.6705 0.5167 0.029 Uiso 1.00 2 calc R
H(21) H 0.0201 0.6364 0.6388 0.036 Uiso 1.00 2 calc R
H(22) H 0.2595 0.6108 0.6504 0.036 Uiso 1.00 2 calc R
H(23) H 0.4327 0.6332 0.5437 0.040 Uiso 1.00 2 calc R
H(24) H 0.3702 0.6709 0.4228 0.032 Uiso 1.00 2 calc R
H(25) H -0.1084 1.0088 0.3836 0.034 Uiso 1.00 2 calc R
H(26) H 0.3423 0.7424 0.2409 0.032 Uiso 1.00 2 calc R
H(27) H 0.4615 0.9025 0.2017 0.045 Uiso 1.00 2 calc R
H(28) H 0.3887 1.1022 0.2724 0.054 Uiso 1.00 2 calc R
H(29) H 0.2162 1.1355 0.3853 0.052 Uiso 1.00 2 calc R
H(30) H 0.1019 0.9801 0.4265 0.038 Uiso 1.00 2 calc R
H(34) H -0.5024 0.9457 0.4328 0.052 Uiso 1.00 2 calc R
H(35) H -0.3799 0.7112 0.4311 0.046 Uiso 1.00 2 calc R
H(36) H -0.1213 0.6268 0.3999 0.034 Uiso 1.00 2 calc R

loop_
_atom_site_aniso_label
_atom_site_aniso_U_11
_atom_site_aniso_U_22
_atom_site_aniso_U_33
_atom_site_aniso_U_12
_atom_site_aniso_U_13
_atom_site_aniso_U_23
Pt(1) 0.01267(16) 0.01318(16) 0.01320(16) -0.00258(11) -0.00309(12) -0.00057(11)
I(1) 0.0281(3) 0.0166(3) 0.0205(3) -0.0035(2) -0.0053(2) -0.0033(2)
I(2) 0.0283(3) 0.0166(3) 0.0312(3) -0.0007(2) -0.0179(3) -0.0000(2)
P(1) 0.0144(10) 0.0141(10) 0.0139(10) -0.0014(8) -0.0024(8) -0.0015(8)
P(2) 0.0154(10) 0.0151(10) 0.0142(11) -0.0037(8) -0.0049(9) -0.0008(8)
O(2) 0.005(20) 0.10(4) 0.02(3) -0.07(2) 0.09(2) -0.16(3)
C(1) 0.019(4) 0.017(4) 0.012(4) -0.001(3) -0.007(3) 0.000(3)
C(2) 0.020(4) 0.027(5) 0.014(4) -0.007(4) 0.000(4) 0.000(4)
C(3) 0.022(5) 0.019(5) 0.031(5) 0.003(4) 0.004(4) 0.001(4)
C(4) 0.036(5) 0.017(4) 0.021(5) 0.001(4) -0.008(4) 0.001(4)
C(5) 0.038(5) 0.017(5) 0.035(5) -0.011(4) -0.019(4) 0.003(4)
C(6) 0.019(4) 0.019(4) 0.021(5) -0.002(3) -0.008(4) 0.007(3)
C(7) 0.016(4) 0.021(4) 0.010(4) -0.005(3) 0.004(3) -0.003(3)
C(8) 0.022(4) 0.026(5) 0.015(4) 0.005(4) -0.009(4) 0.004(4)
C(9) 0.032(5) 0.034(5) 0.019(5) -0.003(4) -0.005(4) 0.003(4)
C(10) 0.034(5) 0.032(5) 0.014(4) -0.012(4) 0.002(4) 0.001(4)
C(11) 0.015(4) 0.025(5) 0.021(5) -0.005(3) -0.002(4) 0.004(4)
C(12) 0.022(4) 0.011(4) 0.015(4) -0.002(3) -0.005(3) 0.000(3)
C(13) 0.018(4) 0.013(4) 0.024(5) -0.002(3) -0.009(4) 0.001(3)
C(14) 0.020(4) 0.040(6) 0.021(5) -0.008(4) -0.001(4) -0.011(4)
C(15) 0.031(5) 0.035(5) 0.024(5) -0.005(4) -0.012(4) -0.011(4)
C(16) 0.026(5) 0.024(5) 0.039(6) -0.003(4) -0.014(4) -0.003(4)
C(17) 0.020(4) 0.027(5) 0.031(5) -0.005(4) -0.008(4) 0.004(4)
C(18) 0.024(4) 0.024(5) 0.024(5) -0.009(4) -0.010(4) 0.003(4)
C(19) 0.026(4) 0.014(4) 0.017(4) -0.002(3) -0.010(4) -0.000(3)
C(20) 0.032(5) 0.022(5) 0.014(4) -0.003(4) -0.005(4) -0.002(4)
C(21) 0.046(6) 0.028(5) 0.017(5) -0.012(4) -0.011(4) 0.003(4)
C(22) 0.050(6) 0.021(5) 0.018(5) -0.004(4) -0.020(5) -0.001(4)
C(23) 0.042(6) 0.032(5) 0.030(6) -0.009(4) -0.022(5) 0.002(4)
C(24) 0.027(5) 0.031(5) 0.025(5) -0.007(4) -0.015(4) 0.002(4)
C(25) 0.020(4) 0.021(4) 0.023(5) -0.013(3) -0.013(4) 0.005(4)
C(26) 0.024(5) 0.028(5) 0.031(5) -0.008(4) -0.017(4) 0.004(4)
C(27) 0.020(5) 0.054(7) 0.048(6) -0.020(5) -0.015(5) 0.018(5)
C(28) 0.037(6) 0.021(5) 0.092(10) -0.018(5) -0.033(7) 0.015(6)
C(29) 0.036(6) 0.013(5) 0.081(9) -0.004(4) -0.019(6) -0.004(5)
C(30) 0.028(5) 0.026(5) 0.046(6) -0.012(4) -0.012(5) -0.002(4)
C(31) 0.018(4) 0.028(5) 0.011(4) -0.005(4) -0.000(3) -0.004(3)
C(32) 0.027(5) 0.028(5) 0.017(5) 0.006(4) -0.001(4) -0.004(4)
C(33) 0.024(5) 0.046(6) 0.018(5) 0.015(4) 0.005(4) -0.008(4)
C(34) 0.016(5) 0.083(9) 0.015(5) 0.001(5) 0.007(4) -0.017(5)
C(35) 0.022(5) 0.066(7) 0.028(5) -0.015(5) -0.003(4) -0.021(5)
C(36) 0.023(5) 0.033(5) 0.026(5) -0.004(4) -0.008(4) -0.008(4)

loop_
_atom_type_symbol
_atom_type_description
_atom_type_scat_dispersion_real
_atom_type_scat_dispersion_imag
_atom_type_scat_source
Pt Pt -1.703 8.390
;
International Tables for Crystallography
(1992, Vol. C, Tables 4.2.6.8 and 6.1.1.4)
;
I I -0.474 1.812
;
International Tables for Crystallography
(1992, Vol. C, Tables 4.2.6.8 and 6.1.1.4)
;
P P 0.102 0.094
;
International Tables for Crystallography
(1992, Vol. C, Tables 4.2.6.8 and 6.1.1.4)
;
C C 0.003 0.002
;
International Tables for Crystallography
(1992, Vol. C, Tables 4.2.6.8 and 6.1.1.4)
;
H H 0.000 0.000
;
International Tables for Crystallography
(1992, Vol. C, Table 6.1.1.4)
;
O O 0.011 0.006
;
International Tables for Crystallography
(1992, Vol. C, Tables 4.2.6.8 and 6.1.1.4)
;

loop_
_geom_angle_atom_site_label_1
_geom_angle_atom_site_label_2
_geom_angle_atom_site_label_3
_geom_angle
_geom_angle_publ_flag
I(1) Pt(1) I(2) 87.456(19) yes
I(1) Pt(1) P(1) 85.10(6) yes
I(1) Pt(1) P(2) 175.19(6) yes
I(2) Pt(1) P(1) 170.02(5) yes
I(2) Pt(1) P(2) 90.44(5) yes
P(1) Pt(1) P(2) 97.47(7) yes
Pt(1) P(1) C(1) 122.2(3) yes
Pt(1) P(1) C(7) 111.9(2) yes
Pt(1) P(1) C(13) 111.5(3) yes
C(1) P(1) C(7) 98.2(3) yes
C(1) P(1) C(13) 103.9(4) yes
C(7) P(1) C(13) 107.6(4) yes
Pt(1) P(2) C(19) 121.2(3) yes
Pt(1) P(2) C(25) 112.1(3) yes
Pt(1) P(2) C(31) 109.8(3) yes
C(19) P(2) C(25) 100.1(4) yes
C(19) P(2) C(31) 101.9(4) yes
C(25) P(2) C(31) 111.0(4) yes
P(1) C(1) C(2) 124.1(7) yes
P(1) C(1) C(6) 117.8(5) yes
C(2) C(1) C(6) 118.0(7) yes
C(1) C(2) C(3) 121.0(9) yes
C(2) C(3) C(4) 121.0(8) yes
C(3) C(4) C(5) 119.2(8) yes
C(4) C(5) C(6) 119.3(10) yes
C(1) C(6) C(5) 121.4(8) yes
P(1) C(7) C(8) 118.9(5) yes
P(1) C(7) C(12) 122.5(6) yes
C(8) C(7) C(12) 118.3(7) yes
C(7) C(8) C(9) 121.6(7) yes
C(8) C(9) C(10) 119.4(8) yes
C(9) C(10) C(11) 119.7(8) yes
C(10) C(11) C(12) 120.8(7) yes
C(7) C(12) C(11) 120.1(7) yes
P(1) C(13) C(14) 123.0(7) yes
P(1) C(13) C(18) 117.8(7) yes
C(14) C(13) C(18) 119.2(9) yes
C(13) C(14) C(15) 118.8(8) yes
C(14) C(15) C(16) 122.1(9) yes
C(15) C(16) C(17) 118.1(10) yes
C(16) C(17) C(18) 121.0(8) yes
C(13) C(18) C(17) 120.7(9) yes
P(2) C(19) C(20) 123.4(7) yes
P(2) C(19) C(24) 118.0(6) yes
C(20) C(19) C(24) 118.5(8) yes
C(19) C(20) C(21) 120.5(9) yes
C(20) C(21) C(22) 119.6(8) yes
C(21) C(22) C(23) 120.7(9) yes
C(22) C(23) C(24) 119.6(10) yes
C(19) C(24) C(23) 120.9(8) yes
P(2) C(25) C(26) 119.7(7) yes
P(2) C(25) C(30) 122.0(6) yes
C(26) C(25) C(30) 118.2(9) yes
C(25) C(26) C(27) 120.1(9) yes
C(26) C(27) C(28) 119.4(9) yes
C(27) C(28) C(29) 120.5(11) yes
C(28) C(29) C(30) 121.0(10) yes
C(25) C(30) C(29) 120.7(9) yes
P(2) C(31) C(32) 126.2(8) yes
P(2) C(31) C(36) 113.9(6) yes
C(32) C(31) C(36) 119.8(8) yes
C(31) C(32) C(33) 119.7(10) yes
C(32) C(33) C(34) 120.8(9) yes
C(33) C(34) C(35) 119.8(9) yes
C(34) C(35) C(36) 119.6(11) yes
C(31) C(36) C(35) 120.2(9) yes

loop_
_geom_bond_atom_site_label_1
_geom_bond_atom_site_label_2
_geom_bond_distance
_geom_bond_publ_flag
Pt(1) I(1) 2.6647(7) yes
Pt(1) I(2) 2.6448(6) yes
Pt(1) P(1) 2.295(2) yes
Pt(1) P(2) 2.277(2) yes
P(1) C(1) 1.838(7) yes
P(1) C(7) 1.822(7) yes
P(1) C(13) 1.834(10) yes
P(2) C(19) 1.835(9) yes
P(2) C(25) 1.805(10) yes
P(2) C(31) 1.825(8) yes
C(1) C(2) 1.385(11) yes
C(1) C(6) 1.391(14) yes
C(2) C(3) 1.374(11) yes
C(3) C(4) 1.382(15) yes
C(4) C(5) 1.391(12) yes
C(5) C(6) 1.393(11) yes
C(7) C(8) 1.403(11) yes
C(7) C(12) 1.390(10) yes
C(8) C(9) 1.380(12) yes
C(9) C(10) 1.393(12) yes
C(10) C(11) 1.382(12) yes
C(11) C(12) 1.394(11) yes
C(13) C(14) 1.377(13) yes
C(13) C(18) 1.389(12) yes
C(14) C(15) 1.399(16) yes
C(15) C(16) 1.373(13) yes
C(16) C(17) 1.374(14) yes
C(17) C(18) 1.375(15) yes
C(19) C(20) 1.375(11) yes
C(19) C(24) 1.405(14) yes
C(20) C(21) 1.401(13) yes
C(21) C(22) 1.380(16) yes
C(22) C(23) 1.372(13) yes
C(23) C(24) 1.384(14) yes
C(25) C(26) 1.371(11) yes
C(25) C(30) 1.407(13) yes
C(26) C(27) 1.396(16) yes
C(27) C(28) 1.371(16) yes
C(28) C(29) 1.350(15) yes
C(29) C(30) 1.342(15) yes
C(31) C(32) 1.375(12) yes
C(31) C(36) 1.399(15) yes
C(32) C(33) 1.400(12) yes
C(33) C(34) 1.371(18) yes
C(34) C(35) 1.394(16) yes
C(35) C(36) 1.390(12) yes
